data_4326625
loop_
_publ_author_name
'Mariadel D\'eniz'
'Jorge Pas\'an'
'Jes\'us Ferrando-Soria'
'Oscar Fabelo'
'Laura Ca\~nadillas-Delgado'
'Consuelo Yuste'
'Miguel Julve'
'Joan Cano'
'Catalina Ruiz-P\'erez'

_publ_contact_author_address
;
 Laboratorio de Rayos X y Materiales Moleculares
 Dpto. F\'isica Fundamental II. Facultad de F\'isica
 Universidad de La Laguna
 E-38204. La Laguna. Tenerife
 Spain
;
_publ_contact_author_email caruiz@ull.es
_publ_contact_author_name 'Professor Catalina Ruiz-P\'erez'
_publ_section_title
;
 Synthesis, Structural Analysis, and Magnetic Properties of
 Ethylmalonate-Manganese(II) Complexes
;
_journal_name_full 'Inorganic Chemistry'
_journal_page_first 10765
_journal_page_last 10776
_journal_paper_doi 10.1021/ic201314k
_journal_volume 50
_journal_year 2011
_chemical_formula_sum 'C10 H12 Mn N2 O5'
_chemical_formula_weight 295.16
_chemical_name_systematic
;
 ?
;
_space_group_IT_number 14
_symmetry_cell_setting monoclinic
_symmetry_space_group_name_Hall '-P 2yn'
_symmetry_space_group_name_H-M 'P 1 21/n 1'
_atom_sites_solution_hydrogens geom
_atom_sites_solution_primary direct
_atom_sites_solution_secondary difmap
_audit_creation_method SHELXL-97
_cell_angle_alpha 90.00
_cell_angle_beta 91.680(9)
_cell_angle_gamma 90.00
_cell_formula_units_Z 4
_cell_length_a 7.2812(11)
_cell_length_b 23.446(3)
_cell_length_c 7.6503(7)
_cell_measurement_temperature 293(2)
_cell_volume 1305.5(3)
_computing_cell_refinement 'Dirax/lsq (Duisenberg & Schreurs, 1989-2000)'
_computing_data_collection 'Collect (Nonius BV, 1997-2000)'
_computing_data_reduction 'EvalCCD (Duisenberg & Schreurs 1990-2000)'
_computing_structure_refinement 'SHELXL-97 (Sheldrick, 1997)'
_computing_structure_solution 'SHELXS-97 (Sheldrick, 1997)'
_diffrn_ambient_temperature 293(2)
_diffrn_detector 'CCD plate'
_diffrn_detector_area_resol_mean 9
_diffrn_measured_fraction_theta_full 0.982
_diffrn_measured_fraction_theta_max 0.982
_diffrn_measurement_device '95mm CCD camera on \k-goniostat'
_diffrn_measurement_device_type KappaCCD
_diffrn_measurement_method 'CCD rotation images, thick slices'
_diffrn_radiation_monochromator 'horizonally mounted graphite crystal'
_diffrn_radiation_probe x-ray
_diffrn_radiation_source 'fine-focus sealed tube'
_diffrn_radiation_type MoK\a
_diffrn_radiation_wavelength 0.71073
_diffrn_reflns_av_R_equivalents 0.0473
_diffrn_reflns_av_sigmaI/netI 0.0852
_diffrn_reflns_limit_h_max 9
_diffrn_reflns_limit_h_min -8
_diffrn_reflns_limit_k_max 30
_diffrn_reflns_limit_k_min -27
_diffrn_reflns_limit_l_max 5
_diffrn_reflns_limit_l_min -9
_diffrn_reflns_number 7278
_diffrn_reflns_theta_full 27.50
_diffrn_reflns_theta_max 27.50
_diffrn_reflns_theta_min 3.73
_diffrn_source 'Enraf Nonius FR590'
_exptl_absorpt_coefficient_mu 1.025
_exptl_absorpt_correction_type none
_exptl_crystal_colour Orange
_exptl_crystal_density_diffrn 1.502
_exptl_crystal_description Prism
_exptl_crystal_F_000 604
_exptl_crystal_size_max 0.12
_exptl_crystal_size_mid 0.08
_exptl_crystal_size_min 0.04
_refine_diff_density_max 0.331
_refine_diff_density_min -0.530
_refine_diff_density_rms 0.086
_refine_ls_extinction_method none
_refine_ls_goodness_of_fit_ref 1.094
_refine_ls_hydrogen_treatment mixed
_refine_ls_matrix_type full
_refine_ls_number_parameters 171
_refine_ls_number_reflns 2940
_refine_ls_number_restraints 2
_refine_ls_restrained_S_all 1.094
_refine_ls_R_factor_all 0.1207
_refine_ls_R_factor_gt 0.0644
_refine_ls_shift/su_max 0.000
_refine_ls_shift/su_mean 0.000
_refine_ls_structure_factor_coef Fsqd
_refine_ls_weighting_details 'calc w=1/[\s^2^(Fo^2^)+(0.0239P)^2^+2.5020P] where P=(Fo^2^+2Fc^2^)/3'
_refine_ls_weighting_scheme calc
_refine_ls_wR_factor_gt 0.1083
_refine_ls_wR_factor_ref 0.1239
_reflns_number_gt 1860
_reflns_number_total 2940
_reflns_threshold_expression >2sigma(I)
_cod_data_source_file ic201314k_si_002.cif
_cod_data_source_block Compound_2
_cod_database_code 4326625

loop_
_symmetry_equiv_pos_as_xyz
'x, y, z'
'-x+1/2, y+1/2, -z+1/2'
'-x, -y, -z'
'x-1/2, -y-1/2, z-1/2'

loop_
_atom_site_label
_atom_site_type_symbol
_atom_site_fract_x
_atom_site_fract_y
_atom_site_fract_z
_atom_site_U_iso_or_equiv
_atom_site_adp_type
_atom_site_occupancy
_atom_site_symmetry_multiplicity
_atom_site_calc_flag
_atom_site_refinement_flags
Mn1 Mn 0.36495(9) 0.27809(3) 0.44026(8) 0.02783(19) Uani 1 1 d .
O4 O 0.5636(4) 0.22999(13) 0.5936(4) 0.0369(7) Uani 1 1 d .
O2 O 0.1714(4) 0.23601(13) 0.6037(4) 0.0355(7) Uani 1 1 d .
C2 C 0.3585(5) 0.15379(18) 0.6654(6) 0.0333(10) Uani 1 1 d .
H2 H 0.3518 0.1440 0.5408 0.040 Uiso 1 1 calc R
C3 C 0.5354(5) 0.18890(19) 0.6948(6) 0.0299(10) Uani 1 1 d .
C1 C 0.1934(5) 0.19243(19) 0.6992(5) 0.0296(10) Uani 1 1 d .
O1W O 0.3585(4) 0.21164(14) 0.2319(4) 0.0373(8) Uani 1 1 d D
O3 O 0.6422(4) 0.17495(13) 0.8188(4) 0.0400(8) Uani 1 1 d .
O1 O 0.0883(4) 0.17831(13) 0.8169(4) 0.0397(8) Uani 1 1 d .
N1 N 0.3888(5) 0.34997(16) 0.6434(5) 0.0394(9) Uani 1 1 d .
C6 C 0.3634(7) 0.3416(2) 0.8131(6) 0.0464(13) Uani 1 1 d .
H6 H 0.3260 0.3056 0.8491 0.056 Uiso 1 1 calc R
C7 C 0.3896(7) 0.3832(2) 0.9381(6) 0.0497(13) Uani 1 1 d .
H7 H 0.3690 0.3755 1.0552 0.060 Uiso 1 1 calc R
N2 N 0.4710(7) 0.47752(16) 1.0265(6) 0.0541(12) Uani 1 1 d .
C4 C 0.3545(7) 0.0979(2) 0.7651(8) 0.0533(14) Uani 1 1 d .
H4A H 0.2312 0.0823 0.7561 0.064 Uiso 1 1 calc R
H4B H 0.3823 0.1055 0.8877 0.064 Uiso 1 1 calc R
C8 C 0.4461(7) 0.4358(2) 0.8874(6) 0.0473(13) Uani 1 1 d .
C5 C 0.4889(9) 0.0537(2) 0.7002(10) 0.090(2) Uani 1 1 d .
H5A H 0.4800 0.0197 0.7693 0.135 Uiso 1 1 calc R
H5B H 0.6116 0.0685 0.7103 0.135 Uiso 1 1 calc R
H5C H 0.4598 0.0449 0.5800 0.135 Uiso 1 1 calc R
C10 C 0.4373(10) 0.4018(2) 0.5960(7) 0.077(2) Uani 1 1 d .
H10 H 0.4514 0.4090 0.4775 0.093 Uiso 1 1 calc R
C9 C 0.4685(11) 0.4462(2) 0.7126(8) 0.087(2) Uani 1 1 d .
H9 H 0.5037 0.4820 0.6736 0.105 Uiso 1 1 calc R
H1WB H 0.467(3) 0.2211(17) 0.186(5) 0.033(12) Uiso 1 1 d D
H1WA H 0.278(9) 0.226(3) 0.151(8) 0.10(2) Uiso 1 1 d .

loop_
_atom_site_aniso_label
_atom_site_aniso_U_11
_atom_site_aniso_U_22
_atom_site_aniso_U_33
_atom_site_aniso_U_23
_atom_site_aniso_U_13
_atom_site_aniso_U_12
Mn1 0.0287(3) 0.0359(4) 0.0191(3) -0.0014(3) 0.0028(2) -0.0019(3)
O4 0.0276(14) 0.048(2) 0.0346(17) 0.0114(16) -0.0056(13) -0.0041(14)
O2 0.0292(15) 0.0426(19) 0.0351(18) 0.0092(14) 0.0071(13) 0.0020(13)
C2 0.027(2) 0.037(3) 0.036(3) -0.009(2) 0.0029(19) -0.003(2)
C3 0.024(2) 0.040(3) 0.026(2) -0.008(2) 0.0035(18) 0.0032(19)
C1 0.028(2) 0.034(3) 0.026(2) -0.009(2) 0.0025(18) -0.0083(19)
O1W 0.0349(17) 0.047(2) 0.0307(18) -0.0055(15) 0.0057(14) -0.0036(16)
O3 0.0402(18) 0.0419(19) 0.0371(19) 0.0060(15) -0.0107(15) -0.0040(15)
O1 0.0411(18) 0.0426(19) 0.0365(19) 0.0084(15) 0.0164(15) 0.0061(15)
N1 0.056(2) 0.037(2) 0.025(2) -0.0053(18) 0.0039(18) -0.0042(19)
C6 0.068(3) 0.041(3) 0.031(3) -0.005(2) 0.009(2) -0.007(3)
C7 0.074(4) 0.048(3) 0.027(3) -0.008(3) 0.007(2) -0.004(3)
N2 0.078(3) 0.047(3) 0.037(3) -0.009(2) 0.008(2) -0.005(2)
C4 0.049(3) 0.038(3) 0.073(4) 0.001(3) 0.011(3) -0.002(2)
C8 0.063(3) 0.046(3) 0.033(3) -0.015(2) 0.005(2) -0.006(3)
C5 0.087(5) 0.042(4) 0.143(7) -0.005(4) 0.039(5) 0.006(3)
C10 0.151(6) 0.052(4) 0.030(3) -0.007(3) 0.028(4) -0.019(4)
C9 0.172(7) 0.042(4) 0.050(4) -0.012(3) 0.036(4) -0.031(4)

loop_
_atom_type_symbol
_atom_type_description
_atom_type_scat_dispersion_real
_atom_type_scat_dispersion_imag
_atom_type_scat_source
C C 0.0033 0.0016 'International Tables Vol C Tables 4.2.6.8 and 6.1.1.4'
H H 0.0000 0.0000 'International Tables Vol C Tables 4.2.6.8 and 6.1.1.4'
Mn Mn 0.3368 0.7283 'International Tables Vol C Tables 4.2.6.8 and 6.1.1.4'
N N 0.0061 0.0033 'International Tables Vol C Tables 4.2.6.8 and 6.1.1.4'
O O 0.0106 0.0060 'International Tables Vol C Tables 4.2.6.8 and 6.1.1.4'

loop_
_geom_angle_atom_site_label_1
_geom_angle_atom_site_label_2
_geom_angle_atom_site_label_3
_geom_angle
_geom_angle_site_symmetry_1
_geom_angle_site_symmetry_3
O3 Mn1 O2 89.27(12) 4_565 .
O3 Mn1 O4 171.85(12) 4_565 .
O2 Mn1 O4 83.35(11) . .
O3 Mn1 O1 97.88(12) 4_565 4_665
O2 Mn1 O1 170.09(12) . 4_665
O4 Mn1 O1 89.05(12) . 4_665
O3 Mn1 O1W 92.82(12) 4_565 .
O2 Mn1 O1W 95.45(12) . .
O4 Mn1 O1W 91.33(12) . .
O1 Mn1 O1W 91.07(12) 4_665 .
O3 Mn1 N1 87.57(13) 4_565 .
O2 Mn1 N1 88.91(13) . .
O4 Mn1 N1 88.82(13) . .
O1 Mn1 N1 84.57(13) 4_665 .
O1W Mn1 N1 175.63(13) . .
C3 O4 Mn1 128.1(3) . .
C1 O2 Mn1 129.3(3) . .
C4 C2 C1 113.5(4) . .
C4 C2 C3 114.6(4) . .
C1 C2 C3 108.4(3) . .
O3 C3 O4 123.9(4) . .
O3 C3 C2 118.0(4) . .
O4 C3 C2 118.1(4) . .
O1 C1 O2 124.3(4) . .
O1 C1 C2 117.8(4) . .
O2 C1 C2 117.8(4) . .
C3 O3 Mn1 129.6(3) . 4_666
C1 O1 Mn1 132.6(3) . 4_566
C10 N1 C6 116.8(4) . .
C10 N1 Mn1 120.4(3) . .
C6 N1 Mn1 122.8(3) . .
N1 C6 C7 123.6(5) . .
C8 C7 C6 118.8(5) . .
N2 N2 C8 112.2(5) 3_667 .
C2 C4 C5 113.8(5) . .
C7 C8 C9 118.9(5) . .
C7 C8 N2 115.7(4) . .
C9 C8 N2 125.3(5) . .
N1 C10 C9 123.7(5) . .
C8 C9 C10 118.2(5) . .

loop_
_geom_bond_atom_site_label_1
_geom_bond_atom_site_label_2
_geom_bond_distance
_geom_bond_site_symmetry_2
Mn1 O3 2.149(3) 4_565
Mn1 O2 2.151(3) .
Mn1 O4 2.154(3) .
Mn1 O1 2.161(3) 4_665
Mn1 O1W 2.229(3) .
Mn1 N1 2.296(4) .
O4 C3 1.257(5) .
O2 C1 1.263(5) .
C2 C4 1.516(6) .
C2 C1 1.533(6) .
C2 C3 1.539(6) .
C3 O3 1.252(5) .
C1 O1 1.244(5) .
O3 Mn1 2.149(3) 4_666
O1 Mn1 2.161(3) 4_566
N1 C10 1.320(6) .
N1 C6 1.331(5) .
C6 C7 1.375(6) .
C7 C8 1.361(7) .
N2 N2 1.210(8) 3_667
N2 C8 1.453(6) .
C4 C5 1.520(7) .
C8 C9 1.374(7) .
C10 C9 1.384(7) .

loop_
_geom_hbond_atom_site_label_D
_geom_hbond_atom_site_label_H
_geom_hbond_atom_site_label_A
_geom_hbond_distance_DH
_geom_hbond_distance_HA
_geom_hbond_distance_DA
_geom_hbond_angle_DHA
_geom_hbond_site_symmetry_A
O1W H1WB O2 0.901(14) 1.918(19) 2.791(4) 163(4) 4_665
O1W H1WA O4 0.90(6) 1.91(6) 2.733(4) 150(6) 4_565
